data_7238602
loop_
_publ_author_name
'Zuo, Weiwei'
'Rosa, Vitor'
'Tourbillon, Clarisse'
'Specklin, David'
'Khaled, Cheaib'
'Kurmoo, Mohamedally'
'Welter, Richard'

_publ_section_title
;
 Mononuclear and dinuclear complexes of manganese(iii) and Iron(iii)
 supported by 2-salicyloylhydrazono-1,3-dithiane ligand: synthesis,
 characterization and magnetic properties
;
_journal_issue 6
_journal_name_full 'RSC Advances'
_journal_page_first 2517
_journal_paper_doi 10.1039/c2ra01316a
_journal_volume 2
_journal_year 2012
_chemical_formula_moiety 'C46 H50 Fe2 N8 O10 S8, 1/2(C H3 O)'
_chemical_formula_sum 'C46.5 H51.5 Fe2 N8 O10.5 S8'
_chemical_formula_weight 1258.64
_space_group_IT_number 41
_space_group_name_Hall 'A 2 -2ab'
_space_group_name_H-M_alt 'A e a 2'
_symmetry_cell_setting orthorhombic
_symmetry_space_group_name_H-M 'A e a 2'
_atom_sites_solution_hydrogens geom
_atom_sites_solution_primary direct
_atom_sites_solution_secondary difmap
_audit_creation_method SHELXL-97
_cell_angle_alpha 90.00
_cell_angle_beta 90.00
_cell_angle_gamma 90.00
_cell_formula_units_Z 4
_cell_length_a 23.038(2)
_cell_length_b 10.461(6)
_cell_length_c 22.989(6)
_cell_measurement_reflns_used 20723
_cell_measurement_temperature 173(2)
_cell_measurement_theta_max 30.034
_cell_measurement_theta_min 0.998
_cell_volume 5540(4)
_computing_cell_refinement 'Denzo (Nonius B.V., 1998)'
_computing_data_collection 'Collect (Nonius B.V., 1998)'
_computing_data_reduction 'Denzo (Nonius B.V., 1998)'
_computing_molecular_graphics 'PLATON 98 (Spek, 1998)'
_computing_publication_material 'SHELXL-97 (Sheldrick, 1997)'
_computing_structure_refinement 'SHELXL-97 (Sheldrick, 1997)'
_computing_structure_solution 'SHELXS-97 (Sheldrick, 1997)'
_diffrn_ambient_temperature 173(2)
_diffrn_measured_fraction_theta_full 0.999
_diffrn_measured_fraction_theta_max 0.999
_diffrn_measurement_device_type KappaCCD
_diffrn_measurement_method '\p scans'
_diffrn_radiation_monochromator graphite
_diffrn_radiation_source 'fine-focus sealed tube'
_diffrn_radiation_type MoK\a
_diffrn_radiation_wavelength 0.71073
_diffrn_reflns_av_R_equivalents 0.0592
_diffrn_reflns_av_sigmaI/netI 0.0553
_diffrn_reflns_limit_h_max 31
_diffrn_reflns_limit_h_min -32
_diffrn_reflns_limit_k_max 14
_diffrn_reflns_limit_k_min -14
_diffrn_reflns_limit_l_max 32
_diffrn_reflns_limit_l_min -29
_diffrn_reflns_number 25825
_diffrn_reflns_theta_full 30.03
_diffrn_reflns_theta_max 30.03
_diffrn_reflns_theta_min 1.77
_exptl_absorpt_coefficient_mu 0.888
_exptl_absorpt_correction_type none
_exptl_crystal_colour orange
_exptl_crystal_density_diffrn 1.509
_exptl_crystal_density_method 'not measured'
_exptl_crystal_description prism
_exptl_crystal_F_000 2602
_exptl_crystal_size_max 0.10
_exptl_crystal_size_mid 0.10
_exptl_crystal_size_min 0.10
_refine_diff_density_max 0.588
_refine_diff_density_min -0.532
_refine_diff_density_rms 0.072
_refine_ls_abs_structure_details 'Flack H D (1983), Acta Cryst. A39, 876-881'
_refine_ls_abs_structure_Flack -0.013(18)
_refine_ls_extinction_method none
_refine_ls_goodness_of_fit_ref 1.007
_refine_ls_hydrogen_treatment constr
_refine_ls_matrix_type full
_refine_ls_number_parameters 350
_refine_ls_number_reflns 7431
_refine_ls_number_restraints 1
_refine_ls_restrained_S_all 1.006
_refine_ls_R_factor_all 0.0736
_refine_ls_R_factor_gt 0.0451
_refine_ls_shift/su_max 0.001
_refine_ls_shift/su_mean 0.000
_refine_ls_structure_factor_coef Fsqd
_refine_ls_weighting_details 'calc w=1/[\s^2^(Fo^2^)+(0.0736P)^2^+0.0000P] where P=(Fo^2^+2Fc^2^)/3'
_refine_ls_weighting_scheme calc
_refine_ls_wR_factor_gt 0.1106
_refine_ls_wR_factor_ref 0.1250
_reflns_number_gt 5424
_reflns_number_total 7431
_reflns_threshold_expression >2sigma(I)
_cod_data_source_file c2ra01316a.txt
_cod_data_source_block complex_5
_cod_original_sg_symbol_H-M 'A b a 2'
_cod_original_formula_sum 'C46.50 H51.50 Fe2 N8 O10.50 S8'
_cod_database_code 7238602

loop_
_symmetry_equiv_pos_as_xyz
'x, y, z'
'-x, -y, z'
'-x+1/2, y+1/2, z'
'x+1/2, -y+1/2, z'
'x, y+1/2, z+1/2'
'-x, -y+1/2, z+1/2'
'-x+1/2, y+1, z+1/2'
'x+1/2, -y+1, z+1/2'

loop_
_atom_site_label
_atom_site_type_symbol
_atom_site_fract_x
_atom_site_fract_y
_atom_site_fract_z
_atom_site_U_iso_or_equiv
_atom_site_adp_type
_atom_site_occupancy
_atom_site_symmetry_multiplicity
_atom_site_calc_flag
_atom_site_refinement_flags
Fe1 Fe 0.5000 0.0000 0.34927(2) 0.02607(14) Uani 1 2 d S
Fe2 Fe 0.5000 0.0000 0.48384(3) 0.02771(14) Uani 1 2 d S
S1 S 0.56389(5) 0.31279(8) 0.45393(5) 0.0479(2) Uani 1 1 d .
S2 S 0.60432(4) -0.15587(9) 0.24551(5) 0.0425(2) Uani 1 1 d .
S3 S 0.67584(5) 0.23567(11) 0.51246(5) 0.0534(3) Uani 1 1 d .
S4 S 0.50747(4) -0.32487(11) 0.20122(5) 0.0506(3) Uani 1 1 d .
O1 O 0.36337(12) -0.3758(3) 0.25548(14) 0.0592(8) Uani 1 1 d .
H1 H 0.3956 -0.3383 0.2537 0.089 Uiso 1 1 calc .
O2 O 0.41717(10) -0.0465(2) 0.34486(11) 0.0336(5) Uani 1 1 d .
O3 O 0.28420(14) 0.0778(4) 0.57808(17) 0.0753(10) Uani 1 1 d .
H3A H 0.3051 0.0286 0.5582 0.113 Uiso 1 1 calc .
O4 O 0.46246(10) 0.1171(2) 0.53988(11) 0.0352(5) Uani 1 1 d .
O5 O 0.47771(9) 0.10819(18) 0.41603(11) 0.0301(4) Uani 1 1 d .
O6 O 0.5000 0.5000 0.3428(5) 0.210(16) Uani 0.50 2 d SP
N1 N 0.44086(12) -0.2079(2) 0.28215(13) 0.0323(6) Uani 1 1 d .
N2 N 0.49667(11) -0.1549(2) 0.28484(12) 0.0284(6) Uani 1 1 d .
N4 N 0.58354(11) 0.0853(2) 0.49990(12) 0.0306(6) Uani 1 1 d .
N3 N 0.37926(13) -0.0013(2) 0.52904(13) 0.0354(6) Uani 1 1 d .
C1 C 0.32690(16) -0.3085(3) 0.28974(17) 0.0403(8) Uani 1 1 d .
C2 C 0.27077(17) -0.3562(4) 0.2977(2) 0.0500(9) Uani 1 1 d .
H2 H 0.2594 -0.4335 0.2792 0.060 Uiso 1 1 calc .
C3 C 0.23218(17) -0.2920(4) 0.3322(2) 0.0516(10) Uani 1 1 d .
H3 H 0.1939 -0.3244 0.3368 0.062 Uiso 1 1 calc .
C4 C 0.24805(17) -0.1803(4) 0.3605(2) 0.0521(10) Uani 1 1 d .
H4 H 0.2208 -0.1358 0.3840 0.063 Uiso 1 1 calc .
C5 C 0.30392(15) -0.1344(3) 0.35398(19) 0.0426(8) Uani 1 1 d .
H5 H 0.3151 -0.0587 0.3738 0.051 Uiso 1 1 calc .
C6 C 0.34403(15) -0.1966(3) 0.31916(15) 0.0342(7) Uani 1 1 d .
C7 C 0.40400(14) -0.1466(3) 0.31571(13) 0.0277(6) Uani 1 1 d .
C8 C 0.53250(13) -0.2053(3) 0.24784(14) 0.0291(6) Uani 1 1 d .
C9 C 0.5641(2) -0.3278(6) 0.1466(2) 0.0698(14) Uani 1 1 d .
H9A H 0.5529 -0.3890 0.1158 0.084 Uiso 1 1 calc .
H9B H 0.5667 -0.2420 0.1286 0.084 Uiso 1 1 calc .
C10 C 0.62268(19) -0.3640(4) 0.1692(2) 0.0553(10) Uani 1 1 d .
H10A H 0.6249 -0.4584 0.1713 0.066 Uiso 1 1 calc .
H10B H 0.6523 -0.3353 0.1408 0.066 Uiso 1 1 calc .
C11 C 0.6380(2) -0.3109(5) 0.2274(2) 0.0623(12) Uani 1 1 d .
H11A H 0.6807 -0.3011 0.2294 0.075 Uiso 1 1 calc .
H11B H 0.6266 -0.3739 0.2574 0.075 Uiso 1 1 calc .
C12 C 0.3162(2) 0.1790(5) 0.59624(19) 0.0580(11) Uani 1 1 d .
C13 C 0.2875(3) 0.2701(6) 0.6302(3) 0.0839(17) Uani 1 1 d .
H13 H 0.2475 0.2601 0.6391 0.101 Uiso 1 1 calc .
C14 C 0.3176(3) 0.3741(7) 0.6504(3) 0.090(2) Uani 1 1 d .
H14 H 0.2982 0.4354 0.6738 0.108 Uiso 1 1 calc .
C15 C 0.3750(3) 0.3914(4) 0.6374(2) 0.0738(16) Uani 1 1 d .
H15 H 0.3949 0.4648 0.6514 0.089 Uiso 1 1 calc .
C16 C 0.4043(2) 0.3014(4) 0.60392(18) 0.0566(11) Uani 1 1 d .
H16 H 0.4443 0.3130 0.5954 0.068 Uiso 1 1 calc .
C17 C 0.37488(18) 0.1935(4) 0.58273(15) 0.0413(8) Uani 1 1 d .
C18 C 0.40724(16) 0.0987(3) 0.54820(15) 0.0349(7) Uani 1 1 d .
C19 C 0.60584(16) 0.1975(3) 0.48944(15) 0.0372(7) Uani 1 1 d .
C20 C 0.68892(18) 0.3781(4) 0.46948(19) 0.0553(10) Uani 1 1 d .
H20A H 0.7300 0.4037 0.4744 0.066 Uiso 1 1 calc .
H20B H 0.6831 0.3569 0.4279 0.066 Uiso 1 1 calc .
C21 C 0.6504(2) 0.4919(4) 0.4847(2) 0.0652(13) Uani 1 1 d .
H21A H 0.6657 0.5341 0.5201 0.078 Uiso 1 1 calc .
H21B H 0.6517 0.5548 0.4526 0.078 Uiso 1 1 calc .
C22 C 0.5875(2) 0.4518(4) 0.4953(2) 0.0565(11) Uani 1 1 d .
H22A H 0.5619 0.5247 0.4856 0.068 Uiso 1 1 calc .
H22B H 0.5826 0.4334 0.5373 0.068 Uiso 1 1 calc .
C23 C 0.43078(15) 0.1961(3) 0.41427(17) 0.0386(7) Uani 1 1 d .
H23A H 0.4274 0.2391 0.4520 0.058 Uiso 1 1 calc .
H23B H 0.3947 0.1500 0.4058 0.058 Uiso 1 1 calc .
H23C H 0.4379 0.2597 0.3838 0.058 Uiso 1 1 calc .
C24 C 0.4227(10) 0.4721(13) 0.3472(8) 0.058(5) Uani 0.25 1 d P
H24A H 0.4155 0.3819 0.3562 0.086 Uiso 0.25 1 calc P
H24B H 0.4046 0.4935 0.3098 0.086 Uiso 0.25 1 calc P
H24C H 0.4060 0.5258 0.3779 0.086 Uiso 0.25 1 calc P

loop_
_atom_site_aniso_label
_atom_site_aniso_U_11
_atom_site_aniso_U_22
_atom_site_aniso_U_33
_atom_site_aniso_U_23
_atom_site_aniso_U_13
_atom_site_aniso_U_12
Fe1 0.0301(3) 0.0235(3) 0.0246(3) 0.000 0.000 -0.0025(2)
Fe2 0.0332(3) 0.0257(3) 0.0242(3) 0.000 0.000 0.0010(2)
S1 0.0620(6) 0.0334(4) 0.0484(5) 0.0052(4) -0.0091(5) -0.0096(4)
S2 0.0332(4) 0.0487(5) 0.0456(5) -0.0056(4) 0.0063(4) -0.0058(4)
S3 0.0485(6) 0.0663(7) 0.0455(5) 0.0063(5) -0.0051(5) -0.0210(5)
S4 0.0417(5) 0.0599(6) 0.0502(6) -0.0288(5) 0.0087(5) -0.0079(4)
O1 0.0482(16) 0.0570(16) 0.072(2) -0.0307(15) 0.0108(16) -0.0182(13)
O2 0.0357(12) 0.0268(10) 0.0384(13) -0.0050(10) 0.0049(11) -0.0020(9)
O3 0.0422(17) 0.094(2) 0.090(3) -0.008(2) 0.0066(18) 0.0165(17)
O4 0.0374(12) 0.0359(12) 0.0322(12) -0.0066(10) 0.0018(11) 0.0011(10)
O5 0.0400(11) 0.0229(9) 0.0275(10) -0.0023(9) -0.0004(11) 0.0046(8)
O6 0.54(5) 0.063(7) 0.031(6) 0.000 0.000 0.103(15)
N1 0.0301(13) 0.0306(13) 0.0363(15) -0.0044(11) 0.0015(12) -0.0027(11)
N2 0.0288(13) 0.0263(12) 0.0300(14) 0.0005(11) 0.0015(11) -0.0034(10)
N4 0.0341(13) 0.0291(13) 0.0286(14) -0.0002(10) -0.0002(11) -0.0014(11)
N3 0.0345(15) 0.0395(15) 0.0321(15) 0.0025(11) 0.0006(12) 0.0049(11)
C1 0.040(2) 0.0389(18) 0.0423(19) -0.0047(15) -0.0046(16) -0.0081(14)
C2 0.041(2) 0.051(2) 0.058(2) 0.0019(19) -0.0105(19) -0.0141(17)
C3 0.0308(18) 0.063(2) 0.061(3) 0.010(2) -0.0054(18) -0.0138(17)
C4 0.0330(18) 0.055(2) 0.068(3) 0.005(2) 0.005(2) -0.0018(17)
C5 0.0316(17) 0.0409(18) 0.055(2) 0.0007(16) -0.0008(17) 0.0017(14)
C6 0.0357(18) 0.0333(16) 0.0335(16) 0.0053(13) -0.0021(15) -0.0006(13)
C7 0.0308(16) 0.0264(14) 0.0258(15) 0.0044(12) 0.0002(13) -0.0020(12)
C8 0.0311(15) 0.0311(15) 0.0250(14) -0.0001(12) -0.0020(13) 0.0003(12)
C9 0.057(3) 0.106(4) 0.046(3) -0.031(3) 0.006(2) -0.003(3)
C10 0.052(2) 0.061(2) 0.052(3) -0.009(2) 0.015(2) 0.008(2)
C11 0.047(2) 0.087(3) 0.053(3) -0.011(2) -0.003(2) 0.012(2)
C12 0.056(3) 0.074(3) 0.044(2) -0.001(2) 0.002(2) 0.030(2)
C13 0.074(4) 0.112(4) 0.065(3) -0.006(3) 0.012(3) 0.056(3)
C14 0.110(5) 0.106(5) 0.055(3) -0.017(3) 0.005(3) 0.066(4)
C15 0.123(5) 0.055(3) 0.044(2) -0.009(2) -0.005(3) 0.035(3)
C16 0.084(3) 0.050(2) 0.036(2) -0.0040(17) 0.001(2) 0.017(2)
C17 0.053(2) 0.0445(19) 0.0267(17) 0.0001(15) -0.0035(16) 0.0153(17)
C18 0.0415(19) 0.0382(17) 0.0251(15) -0.0009(13) -0.0005(14) 0.0067(15)
C19 0.0457(18) 0.0377(17) 0.0282(16) -0.0024(14) 0.0017(15) -0.0062(14)
C20 0.055(2) 0.063(2) 0.048(2) 0.0048(19) 0.006(2) -0.022(2)
C21 0.080(3) 0.047(2) 0.069(3) -0.012(2) 0.021(3) -0.027(2)
C22 0.071(3) 0.0359(19) 0.063(3) -0.0057(19) 0.003(2) -0.0103(19)
C23 0.052(2) 0.0304(15) 0.0331(16) -0.0040(15) -0.0015(17) 0.0155(14)
C24 0.102(15) 0.017(6) 0.054(10) 0.007(7) -0.015(11) 0.007(8)

loop_
_atom_type_symbol
_atom_type_description
_atom_type_scat_dispersion_real
_atom_type_scat_dispersion_imag
_atom_type_scat_source
C C 0.0033 0.0016 'International Tables Vol C Tables 4.2.6.8 and 6.1.1.4'
H H 0.0000 0.0000 'International Tables Vol C Tables 4.2.6.8 and 6.1.1.4'
O O 0.0106 0.0060 'International Tables Vol C Tables 4.2.6.8 and 6.1.1.4'
N N 0.0061 0.0033 'International Tables Vol C Tables 4.2.6.8 and 6.1.1.4'
S S 0.1246 0.1234 'International Tables Vol C Tables 4.2.6.8 and 6.1.1.4'
Fe Fe 0.3463 0.8444 'International Tables Vol C Tables 4.2.6.8 and 6.1.1.4'

loop_
_geom_angle_atom_site_label_1
_geom_angle_atom_site_label_2
_geom_angle_atom_site_label_3
_geom_angle
_geom_angle_site_symmetry_1
_geom_angle_site_symmetry_3
O2 Fe1 O2 174.12(15) . 2_655
O2 Fe1 O5 85.95(9) . .
O2 Fe1 O5 98.64(10) 2_655 .
O2 Fe1 O5 98.64(10) . 2_655
O2 Fe1 O5 85.95(9) 2_655 2_655
O5 Fe1 O5 78.00(13) . 2_655
O2 Fe1 N2 75.51(9) . .
O2 Fe1 N2 100.43(10) 2_655 .
O5 Fe1 N2 159.66(9) . .
O5 Fe1 N2 96.34(10) 2_655 .
O2 Fe1 N2 100.43(10) . 2_655
O2 Fe1 N2 75.51(9) 2_655 2_655
O5 Fe1 N2 96.34(10) . 2_655
O5 Fe1 N2 159.66(9) 2_655 2_655
N2 Fe1 N2 95.20(15) . 2_655
O4 Fe2 O4 98.67(15) . 2_655
O4 Fe2 O5 166.90(9) . 2_655
O4 Fe2 O5 92.58(10) 2_655 2_655
O4 Fe2 O5 92.58(10) . .
O4 Fe2 O5 166.90(9) 2_655 .
O5 Fe2 O5 77.13(12) 2_655 .
O4 Fe2 N4 91.28(10) . .
O4 Fe2 N4 75.77(10) 2_655 .
O5 Fe2 N4 98.00(10) 2_655 .
O5 Fe2 N4 97.41(10) . .
O4 Fe2 N4 75.77(10) . 2_655
O4 Fe2 N4 91.28(10) 2_655 2_655
O5 Fe2 N4 97.41(10) 2_655 2_655
O5 Fe2 N4 98.00(10) . 2_655
N4 Fe2 N4 160.26(15) . 2_655
C19 S1 C22 98.15(19) . .
C8 S2 C11 98.40(19) . .
C19 S3 C20 100.18(19) . .
C8 S4 C9 101.53(19) . .
C1 O1 H1 109.5 . .
C7 O2 Fe1 117.3(2) . .
C12 O3 H3A 109.5 . .
C18 O4 Fe2 115.6(2) . .
C23 O5 Fe1 123.2(2) . .
C23 O5 Fe2 125.9(2) . .
Fe1 O5 Fe2 102.44(9) . .
C24 O6 C24 173.6(15) 2_665 .
C7 N1 N2 111.9(3) . .
C8 N2 N1 113.2(3) . .
C8 N2 Fe1 136.0(2) . .
N1 N2 Fe1 110.72(19) . .
C19 N4 N3 114.4(3) . 2_655
C19 N4 Fe2 133.9(2) . .
N3 N4 Fe2 111.67(19) 2_655 .
C18 N3 N4 111.3(3) . 2_655
O1 C1 C2 117.8(3) . .
O1 C1 C6 122.6(3) . .
C2 C1 C6 119.5(4) . .
C3 C2 C1 120.1(4) . .
C3 C2 H2 119.9 . .
C1 C2 H2 119.9 . .
C2 C3 C4 121.0(4) . .
C2 C3 H3 119.5 . .
C4 C3 H3 119.5 . .
C3 C4 C5 119.2(4) . .
C3 C4 H4 120.4 . .
C5 C4 H4 120.4 . .
C4 C5 C6 121.4(3) . .
C4 C5 H5 119.3 . .
C6 C5 H5 119.3 . .
C5 C6 C1 118.7(3) . .
C5 C6 C7 119.2(3) . .
C1 C6 C7 122.0(3) . .
O2 C7 N1 123.6(3) . .
O2 C7 C6 118.8(3) . .
N1 C7 C6 117.5(3) . .
N2 C8 S2 120.4(2) . .
N2 C8 S4 118.9(2) . .
S2 C8 S4 120.66(19) . .
C10 C9 S4 114.4(4) . .
C10 C9 H9A 108.6 . .
S4 C9 H9A 108.6 . .
C10 C9 H9B 108.6 . .
S4 C9 H9B 108.6 . .
H9A C9 H9B 107.6 . .
C11 C10 C9 115.5(4) . .
C11 C10 H10A 108.4 . .
C9 C10 H10A 108.4 . .
C11 C10 H10B 108.4 . .
C9 C10 H10B 108.4 . .
H10A C10 H10B 107.5 . .
C10 C11 S2 115.5(3) . .
C10 C11 H11A 108.4 . .
S2 C11 H11A 108.4 . .
C10 C11 H11B 108.4 . .
S2 C11 H11B 108.4 . .
H11A C11 H11B 107.5 . .
O3 C12 C17 122.9(4) . .
O3 C12 C13 116.5(5) . .
C17 C12 C13 120.5(5) . .
C14 C13 C12 119.4(5) . .
C14 C13 H13 120.3 . .
C12 C13 H13 120.3 . .
C13 C14 C15 121.4(5) . .
C13 C14 H14 119.3 . .
C15 C14 H14 119.3 . .
C14 C15 C16 120.0(5) . .
C14 C15 H15 120.0 . .
C16 C15 H15 120.0 . .
C15 C16 C17 120.2(5) . .
C15 C16 H16 119.9 . .
C17 C16 H16 119.9 . .
C12 C17 C16 118.6(4) . .
C12 C17 C18 122.4(4) . .
C16 C17 C18 119.0(4) . .
O4 C18 N3 123.5(3) . .
O4 C18 C17 118.3(3) . .
N3 C18 C17 118.2(3) . .
N4 C19 S1 119.3(3) . .
N4 C19 S3 121.0(3) . .
S1 C19 S3 119.65(19) . .
C21 C20 S3 114.8(3) . .
C21 C20 H20A 108.6 . .
S3 C20 H20A 108.6 . .
C21 C20 H20B 108.6 . .
S3 C20 H20B 108.6 . .
H20A C20 H20B 107.5 . .
C22 C21 C20 111.9(3) . .
C22 C21 H21A 109.2 . .
C20 C21 H21A 109.2 . .
C22 C21 H21B 109.2 . .
C20 C21 H21B 109.2 . .
H21A C21 H21B 107.9 . .
C21 C22 S1 114.8(3) . .
C21 C22 H22A 108.6 . .
S1 C22 H22A 108.6 . .
C21 C22 H22B 108.6 . .
S1 C22 H22B 108.6 . .
H22A C22 H22B 107.5 . .
O5 C23 H23A 109.5 . .
O5 C23 H23B 109.5 . .
H23A C23 H23B 109.5 . .
O5 C23 H23C 109.5 . .
H23A C23 H23C 109.5 . .
H23B C23 H23C 109.5 . .
O6 C24 H24A 109.5 . .
O6 C24 H24B 109.5 . .
H24A C24 H24B 109.5 . .
O6 C24 H24C 109.5 . .
H24A C24 H24C 109.5 . .
H24B C24 H24C 109.5 . .

loop_
_geom_bond_atom_site_label_1
_geom_bond_atom_site_label_2
_geom_bond_distance
_geom_bond_site_symmetry_2
Fe1 O2 1.972(2) .
Fe1 O2 1.972(2) 2_655
Fe1 O5 1.975(2) .
Fe1 O5 1.975(2) 2_655
Fe1 N2 2.196(3) .
Fe1 N2 2.196(3) 2_655
Fe2 O4 1.977(2) .
Fe2 O4 1.977(2) 2_655
Fe2 O5 1.994(2) 2_655
Fe2 O5 1.994(2) .
Fe2 N4 2.154(3) .
Fe2 N4 2.154(3) 2_655
S1 C19 1.748(4) .
S1 C22 1.822(4) .
S2 C8 1.734(3) .
S2 C11 1.846(5) .
S3 C19 1.744(4) .
S3 C20 1.813(4) .
S4 C8 1.745(3) .
S4 C9 1.810(5) .
O1 C1 1.350(5) .
O1 H1 0.8400 .
O2 C7 1.280(4) .
O3 C12 1.356(6) .
O3 H3A 0.8400 .
O4 C18 1.301(4) .
O5 C23 1.420(4) .
O6 C24 1.81(2) 2_665
O6 C24 1.81(2) .
N1 C7 1.314(4) .
N1 N2 1.402(4) .
N2 C8 1.297(4) .
N4 C19 1.303(4) .
N4 N3 1.398(4) 2_655
N3 C18 1.306(4) .
N3 N4 1.398(4) 2_655
C1 C2 1.398(5) .
C1 C6 1.409(5) .
C2 C3 1.367(6) .
C2 H2 0.9500 .
C3 C4 1.387(6) .
C3 H3 0.9500 .
C4 C5 1.382(5) .
C4 H4 0.9500 .
C5 C6 1.384(5) .
C5 H5 0.9500 .
C6 C7 1.479(4) .
C9 C10 1.496(6) .
C9 H9A 0.9900 .
C9 H9B 0.9900 .
C10 C11 1.491(7) .
C10 H10A 0.9900 .
C10 H10B 0.9900 .
C11 H11A 0.9900 .
C11 H11B 0.9900 .
C12 C17 1.395(6) .
C12 C13 1.398(7) .
C13 C14 1.371(9) .
C13 H13 0.9500 .
C14 C15 1.368(9) .
C14 H14 0.9500 .
C15 C16 1.391(6) .
C15 H15 0.9500 .
C16 C17 1.403(6) .
C16 H16 0.9500 .
C17 C18 1.473(5) .
C20 C21 1.526(7) .
C20 H20A 0.9900 .
C20 H20B 0.9900 .
C21 C22 1.528(6) .
C21 H21A 0.9900 .
C21 H21B 0.9900 .
C22 H22A 0.9900 .
C22 H22B 0.9900 .
C23 H23A 0.9800 .
C23 H23B 0.9800 .
C23 H23C 0.9800 .
C24 H24A 0.9800 .
C24 H24B 0.9800 .
C24 H24C 0.9800 .

loop_
_geom_torsion_atom_site_label_1
_geom_torsion_atom_site_label_2
_geom_torsion_atom_site_label_3
_geom_torsion_atom_site_label_4
_geom_torsion
_geom_torsion_site_symmetry_1
_geom_torsion_site_symmetry_4
O2 Fe1 O2 C7 55.7(2) 2_655 .
O5 Fe1 O2 C7 -162.7(2) . .
O5 Fe1 O2 C7 -85.5(2) 2_655 .
N2 Fe1 O2 C7 8.9(2) . .
N2 Fe1 O2 C7 101.6(2) 2_655 .
O4 Fe2 O4 C18 -101.3(2) 2_655 .
O5 Fe2 O4 C18 47.6(5) 2_655 .
O5 Fe2 O4 C18 85.4(2) . .
N4 Fe2 O4 C18 -177.1(2) . .
N4 Fe2 O4 C18 -12.2(2) 2_655 .
O2 Fe1 O5 C23 -49.7(2) . .
O2 Fe1 O5 C23 126.6(2) 2_655 .
O5 Fe1 O5 C23 -149.4(3) 2_655 .
N2 Fe1 O5 C23 -73.8(4) . .
N2 Fe1 O5 C23 50.4(2) 2_655 .
O2 Fe1 O5 Fe2 99.74(10) . .
O2 Fe1 O5 Fe2 -83.96(10) 2_655 .
O5 Fe1 O5 Fe2 0.0 2_655 .
N2 Fe1 O5 Fe2 75.6(3) . .
N2 Fe1 O5 Fe2 -160.20(10) 2_655 .
O4 Fe2 O5 C23 -23.5(2) . .
O4 Fe2 O5 C23 -172.8(4) 2_655 .
O5 Fe2 O5 C23 148.3(3) 2_655 .
N4 Fe2 O5 C23 -115.1(2) . .
N4 Fe2 O5 C23 52.5(2) 2_655 .
O4 Fe2 O5 Fe1 -171.81(10) . .
O4 Fe2 O5 Fe1 38.9(5) 2_655 .
O5 Fe2 O5 Fe1 0.0 2_655 .
N4 Fe2 O5 Fe1 96.56(11) . .
N4 Fe2 O5 Fe1 -95.82(11) 2_655 .
C7 N1 N2 C8 -173.5(3) . .
C7 N1 N2 Fe1 4.2(3) . .
O2 Fe1 N2 C8 170.0(3) . .
O2 Fe1 N2 C8 -5.6(3) 2_655 .
O5 Fe1 N2 C8 -165.0(3) . .
O5 Fe1 N2 C8 -92.6(3) 2_655 .
N2 Fe1 N2 C8 70.6(3) 2_655 .
O2 Fe1 N2 N1 -6.89(19) . .
O2 Fe1 N2 N1 177.5(2) 2_655 .
O5 Fe1 N2 N1 18.0(4) . .
O5 Fe1 N2 N1 90.4(2) 2_655 .
N2 Fe1 N2 N1 -106.3(2) 2_655 .
O4 Fe2 N4 C19 -67.1(3) . .
O4 Fe2 N4 C19 -165.7(3) 2_655 .
O5 Fe2 N4 C19 103.7(3) 2_655 .
O5 Fe2 N4 C19 25.7(3) . .
N4 Fe2 N4 C19 -115.3(3) 2_655 .
O4 Fe2 N4 N3 111.3(2) . 2_655
O4 Fe2 N4 N3 12.6(2) 2_655 2_655
O5 Fe2 N4 N3 -78.0(2) 2_655 2_655
O5 Fe2 N4 N3 -156.0(2) . 2_655
N4 Fe2 N4 N3 62.99(19) 2_655 2_655
O1 C1 C2 C3 179.8(4) . .
C6 C1 C2 C3 2.4(6) . .
C1 C2 C3 C4 -1.1(6) . .
C2 C3 C4 C5 -0.6(6) . .
C3 C4 C5 C6 1.0(6) . .
C4 C5 C6 C1 0.3(6) . .
C4 C5 C6 C7 -177.4(3) . .
O1 C1 C6 C5 -179.2(4) . .
C2 C1 C6 C5 -2.0(5) . .
O1 C1 C6 C7 -1.6(5) . .
C2 C1 C6 C7 175.6(3) . .
Fe1 O2 C7 N1 -10.3(4) . .
Fe1 O2 C7 C6 170.2(2) . .
N2 N1 C7 O2 3.4(4) . .
N2 N1 C7 C6 -177.1(3) . .
C5 C6 C7 O2 -0.4(5) . .
C1 C6 C7 O2 -178.0(3) . .
C5 C6 C7 N1 -179.9(3) . .
C1 C6 C7 N1 2.5(5) . .
N1 N2 C8 S2 -178.3(2) . .
Fe1 N2 C8 S2 4.8(4) . .
N1 N2 C8 S4 0.9(4) . .
Fe1 N2 C8 S4 -176.02(18) . .
C11 S2 C8 N2 145.0(3) . .
C11 S2 C8 S4 -34.2(3) . .
C9 S4 C8 N2 163.7(3) . .
C9 S4 C8 S2 -17.1(3) . .
C8 S4 C9 C10 62.5(4) . .
S4 C9 C10 C11 -39.2(6) . .
C9 C10 C11 S2 -29.4(6) . .
C8 S2 C11 C10 65.4(4) . .
O3 C12 C13 C14 179.4(5) . .
C17 C12 C13 C14 -0.3(8) . .
C12 C13 C14 C15 0.8(9) . .
C13 C14 C15 C16 -1.0(8) . .
C14 C15 C16 C17 0.7(7) . .
O3 C12 C17 C16 -179.6(4) . .
C13 C12 C17 C16 0.0(6) . .
O3 C12 C17 C18 -1.0(6) . .
C13 C12 C17 C18 178.7(4) . .
C15 C16 C17 C12 -0.3(6) . .
C15 C16 C17 C18 -178.9(4) . .
Fe2 O4 C18 N3 10.8(4) . .
Fe2 O4 C18 C17 -171.3(2) . .
N4 N3 C18 O4 1.1(5) 2_655 .
N4 N3 C18 C17 -176.8(3) 2_655 .
C12 C17 C18 O4 -176.9(4) . .
C16 C17 C18 O4 1.7(5) . .
C12 C17 C18 N3 1.1(5) . .
C16 C17 C18 N3 179.7(3) . .
N3 N4 C19 S1 -179.3(2) 2_655 .
Fe2 N4 C19 S1 -1.0(5) . .
N3 N4 C19 S3 -1.5(4) 2_655 .
Fe2 N4 C19 S3 176.81(17) . .
C22 S1 C19 N4 141.0(3) . .
C22 S1 C19 S3 -36.9(3) . .
C20 S3 C19 N4 165.0(3) . .
C20 S3 C19 S1 -17.2(3) . .
C19 S3 C20 C21 66.0(4) . .
S3 C20 C21 C22 -41.9(5) . .
C20 C21 C22 S1 -30.4(5) . .
C19 S1 C22 C21 69.2(4) . .
